data_4034256
loop_
_publ_author_name
'Wang, Lanying'
'Lin, Wenxia'
'Sun, Wei'
'Yan, Mengqi'
'Zhao, Junlong'
'Guan, Li'
'Deng, Wenting'
'Zhang, Yongqiang'

_publ_section_title
;
 Meso-Substituent-Directed Aggregation Behavior and Water Solubility:
 Direct Functionalization of Methine Chain in Thiazole Orange and
 Biological Applications in Aqueous Buffer.
;
_journal_issue 7
_journal_name_full 'The Journal of organic chemistry'
_journal_page_first 3960
_journal_page_last 3967
_journal_paper_doi 10.1021/acs.joc.8b03122
_journal_volume 84
_journal_year 2019
_chemical_formula_sum 'C19 H16 Cl I N2 S'
_chemical_formula_weight 466.75
_space_group_crystal_system orthorhombic
_space_group_IT_number 61
_space_group_name_Hall '-P 2ac 2ab'
_space_group_name_H-M_alt 'P b c a'
_atom_sites_solution_hydrogens geom
_audit_creation_method SHELXL-2016/6
_cell_angle_alpha 90
_cell_angle_beta 90
_cell_angle_gamma 90
_cell_formula_units_Z 8
_cell_length_a 11.0629(16)
_cell_length_b 16.601(3)
_cell_length_c 19.901(3)
_cell_measurement_reflns_used 1174
_cell_measurement_temperature 296(2)
_cell_measurement_theta_max 16.94
_cell_measurement_theta_min 2.44
_cell_volume 3654.9(10)
_computing_structure_refinement 'SHELXL-2016/6 (Sheldrick, 2016)'
_diffrn_ambient_temperature 296(2)
_diffrn_measured_fraction_theta_full 1.000
_diffrn_measured_fraction_theta_max 1.000
_diffrn_measurement_device_type 'Bruker APEX-II CCD'
_diffrn_measurement_method '\f and \w scans'
_diffrn_radiation_type MoK\a
_diffrn_radiation_wavelength 0.71073
_diffrn_reflns_av_R_equivalents 0.1160
_diffrn_reflns_av_unetI/netI 0.0846
_diffrn_reflns_Laue_measured_fraction_full 1.000
_diffrn_reflns_Laue_measured_fraction_max 1.000
_diffrn_reflns_limit_h_max 10
_diffrn_reflns_limit_h_min -13
_diffrn_reflns_limit_k_max 19
_diffrn_reflns_limit_k_min -18
_diffrn_reflns_limit_l_max 22
_diffrn_reflns_limit_l_min -23
_diffrn_reflns_number 17332
_diffrn_reflns_point_group_measured_fraction_full 1.000
_diffrn_reflns_point_group_measured_fraction_max 1.000
_diffrn_reflns_theta_full 25.100
_diffrn_reflns_theta_max 25.100
_diffrn_reflns_theta_min 2.047
_exptl_absorpt_coefficient_mu 2.015
_exptl_absorpt_correction_type multi-scan
_exptl_crystal_colour green
_exptl_crystal_density_diffrn 1.696
_exptl_crystal_description block
_exptl_crystal_F_000 1840
_exptl_crystal_size_max 0.345
_exptl_crystal_size_mid 0.278
_exptl_crystal_size_min 0.139
_exptl_transmission_factor_max 0.756
_exptl_transmission_factor_min 0.516
_refine_diff_density_max 0.709
_refine_diff_density_min -0.437
_refine_diff_density_rms 0.089
_refine_ls_extinction_method none
_refine_ls_goodness_of_fit_ref 1.020
_refine_ls_hydrogen_treatment constr
_refine_ls_matrix_type full
_refine_ls_number_parameters 219
_refine_ls_number_reflns 3249
_refine_ls_number_restraints 0
_refine_ls_restrained_S_all 1.020
_refine_ls_R_factor_all 0.1366
_refine_ls_R_factor_gt 0.0568
_refine_ls_shift/su_max 0.000
_refine_ls_shift/su_mean 0.000
_refine_ls_structure_factor_coef Fsqd
_refine_ls_weighting_details 'w=1/[\s^2^(Fo^2^)+(0.0411P)^2^+2.5118P] where P=(Fo^2^+2Fc^2^)/3'
_refine_ls_weighting_scheme calc
_refine_ls_wR_factor_gt 0.1018
_refine_ls_wR_factor_ref 0.1247
_reflns_Friedel_coverage 0.000
_reflns_number_gt 1641
_reflns_number_total 3249
_reflns_threshold_expression 'I > 2\s(I)'
_cod_data_source_file jo8b03122_si_002.cif
_cod_data_source_block xb1374
_cod_original_cell_volume 3655.0(10)
_cod_database_code 4034256
_shelx_shelxl_version_number 2016/6
_shelx_space_group_comment
;
The symmetry employed for this shelxl refinement is uniquely defined
by the following loop, which should always be used as a source of
symmetry information in preference to the above space-group names.
They are only intended as comments.
;
_shelx_estimated_absorpt_t_min 0.543
_shelx_estimated_absorpt_t_max 0.767

loop_
_space_group_symop_operation_xyz
'x, y, z'
'-x+1/2, -y, z+1/2'
'-x, y+1/2, -z+1/2'
'x+1/2, -y+1/2, -z'
'-x, -y, -z'
'x-1/2, y, -z-1/2'
'x, -y-1/2, z-1/2'
'-x-1/2, y-1/2, z'

loop_
_atom_site_label
_atom_site_type_symbol
_atom_site_fract_x
_atom_site_fract_y
_atom_site_fract_z
_atom_site_U_iso_or_equiv
_atom_site_adp_type
_atom_site_occupancy
_atom_site_site_symmetry_order
_atom_site_calc_flag
_atom_site_refinement_flags_posn
_atom_site_refinement_flags_adp
I1 I 0.51998(5) 0.21902(4) 0.36665(3) 0.0720(3) Uani 1 1 d . .
Cl1 Cl 0.30473(19) 0.57059(15) 0.33816(12) 0.0848(8) Uani 1 1 d . .
S1 S 0.5106(2) 0.46166(13) 0.39269(12) 0.0708(7) Uani 1 1 d . .
N1 N 0.6176(6) 0.5901(4) 0.4328(3) 0.0545(18) Uani 1 1 d . .
N2 N 0.5507(6) 0.7329(4) 0.3251(3) 0.0533(17) Uani 1 1 d . .
C1 C 0.7951(8) 0.5322(5) 0.4921(4) 0.061(2) Uani 1 1 d . .
H1 H 0.827759 0.582543 0.501649 0.073 Uiso 1 1 calc R U
C2 C 0.8518(8) 0.4633(7) 0.5128(4) 0.076(3) Uani 1 1 d . .
H2 H 0.923563 0.466815 0.536966 0.091 Uiso 1 1 calc R U
C3 C 0.8029(8) 0.3878(5) 0.4982(4) 0.065(2) Uani 1 1 d . .
H3 H 0.843183 0.341396 0.511845 0.078 Uiso 1 1 calc R U
C4 C 0.6951(8) 0.3815(5) 0.4636(4) 0.065(2) Uani 1 1 d . .
H4 H 0.659723 0.331598 0.455727 0.078 Uiso 1 1 calc R U
C5 C 0.6412(7) 0.4517(5) 0.4411(4) 0.055(2) Uani 1 1 d . .
C6 C 0.6881(7) 0.5254(5) 0.4565(4) 0.048(2) Uani 1 1 d . .
C7 C 0.6304(7) 0.6700(4) 0.4628(4) 0.064(2) Uani 1 1 d . .
H7A H 0.685470 0.701546 0.436398 0.097 Uiso 1 1 calc R U
H7B H 0.661139 0.664856 0.507713 0.097 Uiso 1 1 calc R U
H7C H 0.552993 0.696108 0.463992 0.097 Uiso 1 1 calc R U
C8 C 0.5199(7) 0.5680(5) 0.3953(4) 0.0491(19) Uani 1 1 d . .
C9 C 0.4408(7) 0.6164(5) 0.3635(4) 0.060(2) Uani 1 1 d . .
C10 C 0.4475(7) 0.6995(6) 0.3486(4) 0.058(2) Uani 1 1 d . .
C11 C 0.3444(8) 0.7527(6) 0.3565(5) 0.077(3) Uani 1 1 d . .
H11 H 0.268410 0.731927 0.366467 0.092 Uiso 1 1 calc R U
C12 C 0.3594(8) 0.8272(7) 0.3498(4) 0.069(3) Uani 1 1 d . .
H12 H 0.292303 0.859711 0.357348 0.083 Uiso 1 1 calc R U
C13 C 0.4669(8) 0.8663(5) 0.3320(4) 0.060(2) Uani 1 1 d . .
C14 C 0.5671(8) 0.8148(6) 0.3199(4) 0.057(2) Uani 1 1 d . .
C15 C 0.6775(8) 0.8503(5) 0.3040(4) 0.062(2) Uani 1 1 d . .
H15 H 0.744698 0.817990 0.296335 0.074 Uiso 1 1 calc R U
C16 C 0.6883(8) 0.9334(5) 0.2996(4) 0.068(3) Uani 1 1 d . .
H16 H 0.762648 0.955918 0.288506 0.082 Uiso 1 1 calc R U
C17 C 0.5911(11) 0.9829(6) 0.3112(5) 0.080(3) Uani 1 1 d . .
H17 H 0.600198 1.038491 0.308016 0.097 Uiso 1 1 calc R U
C18 C 0.4819(9) 0.9512(6) 0.3274(4) 0.072(3) Uani 1 1 d . .
H18 H 0.416554 0.985076 0.335596 0.086 Uiso 1 1 calc R U
C19 C 0.6466(7) 0.6813(4) 0.2962(4) 0.059(2) Uani 1 1 d . .
H19A H 0.714822 0.680291 0.325986 0.088 Uiso 1 1 calc R U
H19B H 0.671033 0.702565 0.253407 0.088 Uiso 1 1 calc R U
H19C H 0.616227 0.627594 0.290364 0.088 Uiso 1 1 calc R U

loop_
_atom_site_aniso_label
_atom_site_aniso_U_11
_atom_site_aniso_U_22
_atom_site_aniso_U_33
_atom_site_aniso_U_23
_atom_site_aniso_U_13
_atom_site_aniso_U_12
I1 0.0511(3) 0.0860(4) 0.0790(5) -0.0128(4) 0.0021(3) -0.0137(3)
Cl1 0.0549(14) 0.113(2) 0.0865(19) -0.0089(15) -0.0078(12) -0.0171(14)
S1 0.0640(15) 0.0703(15) 0.0780(18) -0.0119(13) -0.0010(12) -0.0139(12)
N1 0.066(5) 0.051(5) 0.046(5) -0.005(4) -0.002(4) -0.005(4)
N2 0.053(5) 0.053(5) 0.055(5) -0.007(4) -0.002(3) 0.009(4)
C1 0.065(6) 0.059(6) 0.060(6) -0.003(5) -0.003(5) -0.010(5)
C2 0.066(6) 0.102(8) 0.059(7) -0.003(6) -0.013(5) -0.004(6)
C3 0.072(7) 0.062(6) 0.062(7) 0.001(5) 0.001(5) 0.014(5)
C4 0.074(7) 0.056(6) 0.064(7) -0.001(5) -0.010(5) -0.001(5)
C5 0.054(5) 0.062(6) 0.048(6) -0.010(5) 0.006(4) -0.007(5)
C6 0.049(5) 0.048(5) 0.046(6) 0.001(4) 0.004(4) -0.001(4)
C7 0.074(6) 0.060(6) 0.060(6) -0.004(5) -0.015(5) -0.003(5)
C8 0.045(5) 0.052(5) 0.050(5) -0.007(4) 0.003(4) -0.005(4)
C9 0.050(5) 0.062(6) 0.068(7) -0.006(5) 0.009(5) -0.004(4)
C10 0.037(5) 0.090(8) 0.046(6) -0.015(5) -0.005(4) 0.006(4)
C11 0.041(5) 0.113(8) 0.076(7) -0.014(7) 0.007(5) 0.017(6)
C12 0.055(6) 0.104(8) 0.049(7) -0.002(6) 0.005(4) 0.022(6)
C13 0.064(6) 0.069(6) 0.048(6) 0.000(4) -0.002(5) 0.002(5)
C14 0.052(6) 0.081(7) 0.039(6) -0.003(5) -0.011(4) 0.014(5)
C15 0.062(6) 0.077(7) 0.047(6) 0.004(5) -0.009(4) 0.012(5)
C16 0.081(7) 0.053(6) 0.071(7) 0.017(5) -0.005(5) -0.001(6)
C17 0.115(9) 0.054(6) 0.072(8) -0.002(5) -0.021(6) 0.011(7)
C18 0.079(7) 0.076(7) 0.061(7) 0.002(5) -0.001(5) 0.022(6)
C19 0.055(5) 0.069(6) 0.053(6) 0.004(5) 0.006(4) 0.015(4)

loop_
_atom_type_symbol
_atom_type_description
_atom_type_scat_dispersion_real
_atom_type_scat_dispersion_imag
_atom_type_scat_source
C C 0.0033 0.0016 'International Tables Vol C Tables 4.2.6.8 and 6.1.1.4'
H H 0.0000 0.0000 'International Tables Vol C Tables 4.2.6.8 and 6.1.1.4'
N N 0.0061 0.0033 'International Tables Vol C Tables 4.2.6.8 and 6.1.1.4'
I I -0.4742 1.8119 'International Tables Vol C Tables 4.2.6.8 and 6.1.1.4'
S S 0.1246 0.1234 'International Tables Vol C Tables 4.2.6.8 and 6.1.1.4'
Cl Cl 0.1484 0.1585 'International Tables Vol C Tables 4.2.6.8 and 6.1.1.4'

loop_
_geom_angle_atom_site_label_1
_geom_angle_atom_site_label_2
_geom_angle_atom_site_label_3
_geom_angle
C5 S1 C8 91.7(4)
C8 N1 C6 114.7(7)
C8 N1 C7 123.0(7)
C6 N1 C7 120.1(7)
C10 N2 C14 122.8(7)
C10 N2 C19 120.1(7)
C14 N2 C19 116.7(7)
C2 C1 C6 118.6(8)
C2 C1 H1 120.7
C6 C1 H1 120.7
C1 C2 C3 120.7(8)
C1 C2 H2 119.7
C3 C2 H2 119.7
C4 C3 C2 120.4(8)
C4 C3 H3 119.8
C2 C3 H3 119.8
C3 C4 C5 118.1(8)
C3 C4 H4 121.0
C5 C4 H4 121.0
C6 C5 C4 121.2(8)
C6 C5 S1 110.7(6)
C4 C5 S1 128.0(7)
C5 C6 C1 120.9(8)
C5 C6 N1 113.4(7)
C1 C6 N1 125.7(8)
N1 C7 H7A 109.5
N1 C7 H7B 109.5
H7A C7 H7B 109.5
N1 C7 H7C 109.5
H7A C7 H7C 109.5
H7B C7 H7C 109.5
C9 C8 N1 127.8(7)
C9 C8 S1 122.9(6)
N1 C8 S1 109.3(6)
C8 C9 C10 130.3(7)
C8 C9 Cl1 115.7(6)
C10 C9 Cl1 114.0(7)
N2 C10 C9 121.1(7)
N2 C10 C11 116.8(8)
C9 C10 C11 122.0(8)
C12 C11 C10 119.0(10)
C12 C11 H11 120.5
C10 C11 H11 120.5
C11 C12 C13 126.6(10)
C11 C12 H12 116.7
C13 C12 H12 116.7
C12 C13 C14 115.3(8)
C12 C13 C18 125.0(9)
C14 C13 C18 119.7(9)
N2 C14 C15 123.4(8)
N2 C14 C13 118.6(8)
C15 C14 C13 117.9(9)
C16 C15 C14 120.7(8)
C16 C15 H15 119.6
C14 C15 H15 119.6
C17 C16 C15 121.1(9)
C17 C16 H16 119.4
C15 C16 H16 119.4
C18 C17 C16 120.3(9)
C18 C17 H17 119.8
C16 C17 H17 119.8
C17 C18 C13 120.2(9)
C17 C18 H18 119.9
C13 C18 H18 119.9
N2 C19 H19A 109.5
N2 C19 H19B 109.5
H19A C19 H19B 109.5
N2 C19 H19C 109.5
H19A C19 H19C 109.5
H19B C19 H19C 109.5

loop_
_geom_bond_atom_site_label_1
_geom_bond_atom_site_label_2
_geom_bond_distance
Cl1 C9 1.760(8)
S1 C5 1.744(8)
S1 C8 1.769(8)
N1 C8 1.363(9)
N1 C6 1.408(9)
N1 C7 1.462(8)
N2 C10 1.353(10)
N2 C14 1.376(9)
N2 C19 1.481(8)
C1 C2 1.369(11)
C1 C6 1.383(10)
C1 H1 0.9300
C2 C3 1.396(11)
C2 H2 0.9300
C3 C4 1.381(11)
C3 H3 0.9300
C4 C5 1.383(10)
C4 H4 0.9300
C5 C6 1.364(9)
C7 H7A 0.9600
C7 H7B 0.9600
C7 H7C 0.9600
C8 C9 1.346(11)
C9 C10 1.413(11)
C10 C11 1.451(10)
C11 C12 1.255(11)
C11 H11 0.9300
C12 C13 1.401(11)
C12 H12 0.9300
C13 C14 1.420(11)
C13 C18 1.422(11)
C14 C15 1.392(10)
C15 C16 1.387(10)
C15 H15 0.9300
C16 C17 1.374(11)
C16 H16 0.9300
C17 C18 1.357(11)
C17 H17 0.9300
C18 H18 0.9300
C19 H19A 0.9600
C19 H19B 0.9600
C19 H19C 0.9600

loop_
_geom_hbond_atom_site_label_D
_geom_hbond_atom_site_label_H
_geom_hbond_atom_site_label_A
_geom_hbond_distance_DH
_geom_hbond_distance_HA
_geom_hbond_distance_DA
_geom_hbond_angle_DHA
_geom_hbond_site_symmetry_A
C19 H19B I1 0.96 3.20 3.780(8) 120.5 3_655
C19 H19A I1 0.96 3.11 3.995(8) 154.0 8_765
C11 H11 I1 0.93 3.20 4.075(9) 158.0 8_665
C4 H4 I1 0.93 3.00 3.841(9) 150.6 .
C19 H19B I1 0.96 3.20 3.780(8) 120.5 3_655
C19 H19A I1 0.96 3.11 3.995(8) 154.0 8_765
C11 H11 I1 0.93 3.20 4.075(9) 158.0 8_665
C4 H4 I1 0.93 3.00 3.841(9) 150.6 .
C4 H4 I1 0.93 3.00 3.841(9) 150.6 .
C11 H11 I1 0.93 3.20 4.075(9) 158.0 8_665
C19 H19A I1 0.96 3.11 3.995(8) 154.0 8_765
C19 H19B I1 0.96 3.20 3.780(8) 120.5 3_655

loop_
_geom_torsion_atom_site_label_1
_geom_torsion_atom_site_label_2
_geom_torsion_atom_site_label_3
_geom_torsion_atom_site_label_4
_geom_torsion
C6 C1 C2 C3 0.2(13)
C1 C2 C3 C4 -1.3(14)
C2 C3 C4 C5 3.4(13)
C3 C4 C5 C6 -4.6(13)
C3 C4 C5 S1 176.2(6)
C8 S1 C5 C6 -1.1(6)
C8 S1 C5 C4 178.2(8)
C4 C5 C6 C1 3.6(12)
S1 C5 C6 C1 -177.0(6)
C4 C5 C6 N1 -176.4(7)
S1 C5 C6 N1 3.0(8)
C2 C1 C6 C5 -1.4(12)
C2 C1 C6 N1 178.6(7)
C8 N1 C6 C5 -4.0(10)
C7 N1 C6 C5 159.5(7)
C8 N1 C6 C1 176.0(7)
C7 N1 C6 C1 -20.5(11)
C6 N1 C8 C9 -176.2(8)
C7 N1 C8 C9 20.8(13)
C6 N1 C8 S1 3.1(8)
C7 N1 C8 S1 -159.9(6)
C5 S1 C8 C9 178.2(7)
C5 S1 C8 N1 -1.1(6)
N1 C8 C9 C10 13.7(15)
S1 C8 C9 C10 -165.4(7)
N1 C8 C9 Cl1 -164.1(6)
S1 C8 C9 Cl1 16.7(10)
C14 N2 C10 C9 -169.5(8)
C19 N2 C10 C9 17.6(11)
C14 N2 C10 C11 11.5(11)
C19 N2 C10 C11 -161.4(7)
C8 C9 C10 N2 43.2(13)
Cl1 C9 C10 N2 -138.9(6)
C8 C9 C10 C11 -137.9(9)
Cl1 C9 C10 C11 40.0(10)
N2 C10 C11 C12 -9.0(13)
C9 C10 C11 C12 172.1(9)
C10 C11 C12 C13 3.0(16)
C11 C12 C13 C14 0.8(14)
C11 C12 C13 C18 -177.3(10)
C10 N2 C14 C15 171.5(7)
C19 N2 C14 C15 -15.3(11)
C10 N2 C14 C13 -7.9(11)
C19 N2 C14 C13 165.3(7)
C12 C13 C14 N2 1.3(11)
C18 C13 C14 N2 179.6(7)
C12 C13 C14 C15 -178.1(8)
C18 C13 C14 C15 0.1(12)
N2 C14 C15 C16 180.0(7)
C13 C14 C15 C16 -0.6(12)
C14 C15 C16 C17 0.6(13)
C15 C16 C17 C18 0.0(13)
C16 C17 C18 C13 -0.5(14)
C12 C13 C18 C17 178.5(9)
C14 C13 C18 C17 0.4(13)
